data_4127562
loop_
_publ_author_name
'Alharis, Raed A.'
'McMullin, Claire L.'
'Davies, David L.'
'Singh, Kuldip'
'Macgregor, Stuart A.'

_publ_section_title
;
 The Importance of Kinetic and Thermodynamic Control when Assessing
 Mechanisms of Carboxylate-Assisted C-H Activation.
;
_journal_issue 22
_journal_name_full 'Journal of the American Chemical Society'
_journal_page_first 8896
_journal_page_last 8906
_journal_paper_doi 10.1021/jacs.9b02073
_journal_volume 141
_journal_year 2019
_chemical_formula_moiety 'C21 H27 Cl N3 Rh'
_chemical_formula_sum 'C21 H27 Cl N3 Rh'
_chemical_formula_weight 459.82
_space_group_IT_number 9
_space_group_name_Hall 'C -2yc'
_space_group_name_H-M_alt 'C 1 c 1'
_symmetry_cell_setting monoclinic
_symmetry_space_group_name_Hall 'C -2yc'
_symmetry_space_group_name_H-M 'C 1 c 1'
_atom_sites_solution_hydrogens geom
_atom_sites_solution_primary direct
_atom_sites_solution_secondary difmap
_audit_creation_method SHELXL-97
_cell_angle_alpha 90.00
_cell_angle_beta 125.501(2)
_cell_angle_gamma 90.00
_cell_formula_units_Z 4
_cell_length_a 13.213(2)
_cell_length_b 22.910(4)
_cell_length_c 7.9438(12)
_cell_measurement_reflns_used 900
_cell_measurement_temperature 150(2)
_cell_measurement_theta_max 28.034
_cell_measurement_theta_min 2.715
_cell_volume 1957.7(5)
_computing_cell_refinement 'Bruker SMART'
_computing_data_collection 'Bruker SMART'
_computing_data_reduction 'Bruker SHELXTL'
_computing_molecular_graphics 'Bruker SHELXTL'
_computing_publication_material 'Bruker SHELXTL'
_computing_structure_refinement 'SHELXL-97 (Sheldrick, 1997)'
_computing_structure_solution 'SHELXS-97 (Sheldrick, 1990)'
_diffrn_ambient_temperature 150(2)
_diffrn_measured_fraction_theta_full 0.999
_diffrn_measured_fraction_theta_max 0.999
_diffrn_measurement_device_type 'Bruker Apex 2000 CCD area detector'
_diffrn_measurement_method 'phi and omega scans'
_diffrn_radiation_monochromator graphite
_diffrn_radiation_source 'fine-focus sealed tube'
_diffrn_radiation_type MoK\a
_diffrn_radiation_wavelength 0.71073
_diffrn_reflns_av_R_equivalents 0.0411
_diffrn_reflns_av_sigmaI/netI 0.0437
_diffrn_reflns_limit_h_max 16
_diffrn_reflns_limit_h_min -16
_diffrn_reflns_limit_k_max 29
_diffrn_reflns_limit_k_min -28
_diffrn_reflns_limit_l_max 10
_diffrn_reflns_limit_l_min -10
_diffrn_reflns_number 8129
_diffrn_reflns_theta_full 27.00
_diffrn_reflns_theta_max 27.00
_diffrn_reflns_theta_min 1.78
_exptl_absorpt_coefficient_mu 1.019
_exptl_absorpt_correction_T_max 0.831
_exptl_absorpt_correction_T_min 0.634
_exptl_absorpt_correction_type empirical
_exptl_absorpt_process_details
;
absoprtion correction based on 7155 reflections(SADABS);Rint 0.0724 before
correction and 0.0331 after.
;
_exptl_crystal_colour orange
_exptl_crystal_density_diffrn 1.560
_exptl_crystal_density_method 'not measured'
_exptl_crystal_description block
_exptl_crystal_F_000 944
_exptl_crystal_size_max 0.25
_exptl_crystal_size_mid 0.15
_exptl_crystal_size_min 0.08
_refine_diff_density_max 0.532
_refine_diff_density_min -0.414
_refine_diff_density_rms 0.062
_refine_ls_abs_structure_details 'Flack H D (1983), Acta Cryst. A39, 876-881'
_refine_ls_abs_structure_Flack -0.02(2)
_refine_ls_extinction_method none
_refine_ls_goodness_of_fit_ref 0.990
_refine_ls_hydrogen_treatment constr
_refine_ls_matrix_type full
_refine_ls_number_parameters 242
_refine_ls_number_reflns 4130
_refine_ls_number_restraints 2
_refine_ls_restrained_S_all 0.990
_refine_ls_R_factor_all 0.0255
_refine_ls_R_factor_gt 0.0239
_refine_ls_shift/su_max 0.002
_refine_ls_shift/su_mean 0.000
_refine_ls_structure_factor_coef Fsqd
_refine_ls_weighting_details 'calc w=1/[\s^2^(Fo^2^)+(0.0208P)^2^+0.0000P] where P=(Fo^2^+2Fc^2^)/3'
_refine_ls_weighting_scheme calc
_refine_ls_wR_factor_gt 0.0485
_refine_ls_wR_factor_ref 0.0490
_reflns_number_gt 3979
_reflns_number_total 4130
_reflns_threshold_expression >2sigma(I)
_cod_data_source_file ja9b02073_si_003.cif
_cod_data_source_block 1b-NMe2_15151
_cod_depositor_comments
;
The following automatic conversions were performed:

'_symmetry_cell_setting' value 'Monoclinic' changed to 'monoclinic'
according to
/home/data/users/saulius/crontab/automatic-downloads/current/ACS/lib/dictionaries/cif_core.dic
dictionary named 'cif_core.dic' version 2.4.2 from 2011-04-26.

Automatic conversion script
Id: cif_fix_values 4973 2017-02-22 13:04:09Z antanas 
;
_cod_original_sg_symbol_H-M Cc
_cod_database_code 4127562

loop_
_symmetry_equiv_pos_as_xyz
'x, y, z'
'x, -y, z+1/2'
'x+1/2, y+1/2, z'
'x+1/2, -y+1/2, z+1/2'

loop_
_atom_site_label
_atom_site_type_symbol
_atom_site_fract_x
_atom_site_fract_y
_atom_site_fract_z
_atom_site_U_iso_or_equiv
_atom_site_adp_type
_atom_site_occupancy
_atom_site_symmetry_multiplicity
_atom_site_calc_flag
_atom_site_refinement_flags
Rh1 Rh -0.061169(18) 0.640065(7) 0.19913(2) 0.01587(5) Uani 1 1 d .
Cl1 Cl -0.17514(7) 0.62223(3) -0.16651(11) 0.02166(14) Uani 1 1 d .
N1 N -0.0617(3) 0.73091(9) 0.1715(4) 0.0191(6) Uani 1 1 d .
N2 N 0.0410(2) 0.75253(10) 0.1907(3) 0.0172(5) Uani 1 1 d .
N3 N 0.3457(2) 0.57917(11) 0.2067(4) 0.0261(6) Uani 1 1 d .
C1 C -0.1195(3) 0.77693(14) 0.1832(4) 0.0235(6) Uani 1 1 d .
H1 H -0.1945 0.7753 0.1737 0.028 Uiso 1 1 calc R
C2 C -0.0532(4) 0.82778(11) 0.2117(6) 0.0229(5) Uani 1 1 d .
H2 H -0.0736 0.8663 0.2263 0.028 Uiso 1 1 calc R
C3 C 0.0474(3) 0.81086(12) 0.2143(4) 0.0236(6) Uani 1 1 d .
H3 H 0.1099 0.8357 0.2300 0.028 Uiso 1 1 calc R
C4 C 0.1203(2) 0.71033(11) 0.1906(4) 0.0173(6) Uani 1 1 d .
C5 C 0.2173(2) 0.72664(12) 0.1818(4) 0.0201(6) Uani 1 1 d .
H5 H 0.2318 0.7667 0.1716 0.024 Uiso 1 1 calc R
C6 C 0.2936(3) 0.68380(12) 0.1881(4) 0.0218(6) Uani 1 1 d .
H6 H 0.3617 0.6945 0.1844 0.026 Uiso 1 1 calc R
C7 C 0.2704(3) 0.62472(12) 0.2001(4) 0.0206(6) Uani 1 1 d .
C8 C 0.1680(2) 0.61034(13) 0.1998(4) 0.0203(6) Uani 1 1 d .
H8 H 0.1497 0.5703 0.2005 0.024 Uiso 1 1 calc R
C9 C 0.0908(2) 0.65246(12) 0.1986(4) 0.0172(6) Uani 1 1 d .
C10 C -0.0352(3) 0.63891(11) 0.4935(4) 0.0199(6) Uani 1 1 d .
C11 C 0.0349(3) 0.59290(13) 0.4857(4) 0.0201(6) Uani 1 1 d .
C12 C -0.0502(3) 0.55538(12) 0.3203(5) 0.0224(6) Uani 1 1 d .
C13 C -0.1749(3) 0.57595(13) 0.2365(4) 0.0226(6) Uani 1 1 d .
C14 C -0.1663(3) 0.62669(12) 0.3393(4) 0.0204(6) Uani 1 1 d .
C15 C 0.0143(3) 0.68726(13) 0.6474(5) 0.0303(7) Uani 1 1 d .
H15A H 0.0036 0.6774 0.7562 0.045 Uiso 1 1 calc R
H15B H -0.0309 0.7233 0.5784 0.045 Uiso 1 1 calc R
H15C H 0.1029 0.6928 0.7089 0.045 Uiso 1 1 calc R
C16 C 0.1723(3) 0.58558(14) 0.6340(5) 0.0316(7) Uani 1 1 d .
H16A H 0.2131 0.6234 0.6578 0.047 Uiso 1 1 calc R
H16B H 0.2017 0.5582 0.5762 0.047 Uiso 1 1 calc R
H16C H 0.1923 0.5702 0.7652 0.047 Uiso 1 1 calc R
C17 C -0.0204(3) 0.49934(13) 0.2585(5) 0.0345(8) Uani 1 1 d .
H17A H 0.0684 0.4983 0.3174 0.052 Uiso 1 1 calc R
H17B H -0.0690 0.4972 0.1074 0.052 Uiso 1 1 calc R
H17C H -0.0414 0.4661 0.3106 0.052 Uiso 1 1 calc R
C18 C -0.2913(3) 0.54576(15) 0.0652(5) 0.0349(8) Uani 1 1 d .
H18A H -0.2978 0.5075 0.1134 0.052 Uiso 1 1 calc R
H18B H -0.2880 0.5406 -0.0540 0.052 Uiso 1 1 calc R
H18C H -0.3639 0.5695 0.0247 0.052 Uiso 1 1 calc R
C19 C -0.2697(3) 0.66261(15) 0.3112(5) 0.0305(7) Uani 1 1 d .
H19A H -0.3446 0.6575 0.1702 0.046 Uiso 1 1 calc R
H19B H -0.2455 0.7038 0.3348 0.046 Uiso 1 1 calc R
H19C H -0.2867 0.6500 0.4104 0.046 Uiso 1 1 calc R
C20 C 0.4487(5) 0.59681(13) 0.1966(8) 0.0315(8) Uani 1 1 d .
H20A H 0.4169 0.6215 0.0749 0.047 Uiso 1 1 calc R
H20B H 0.4880 0.5620 0.1864 0.047 Uiso 1 1 calc R
H20C H 0.5101 0.6187 0.3217 0.047 Uiso 1 1 calc R
C21 C 0.3911(3) 0.53656(13) 0.3731(5) 0.0313(7) Uani 1 1 d .
H21A H 0.4579 0.5540 0.5046 0.047 Uiso 1 1 calc R
H21B H 0.4229 0.5022 0.3445 0.047 Uiso 1 1 calc R
H21C H 0.3228 0.5249 0.3816 0.047 Uiso 1 1 calc R

loop_
_atom_site_aniso_label
_atom_site_aniso_U_11
_atom_site_aniso_U_22
_atom_site_aniso_U_33
_atom_site_aniso_U_23
_atom_site_aniso_U_13
_atom_site_aniso_U_12
Rh1 0.01573(9) 0.01755(9) 0.01707(9) 0.00019(12) 0.01109(7) -0.00116(12)
Cl1 0.0233(4) 0.0234(3) 0.0192(3) 0.0000(3) 0.0129(3) 0.0030(3)
N1 0.0180(10) 0.0202(10) 0.0196(14) 0.0005(11) 0.0113(10) -0.0002(12)
N2 0.0179(12) 0.0181(12) 0.0175(12) 0.0002(9) 0.0115(10) 0.0002(9)
N3 0.0234(13) 0.0296(14) 0.0325(14) -0.0011(11) 0.0204(12) 0.0023(11)
C1 0.0230(15) 0.0289(17) 0.0190(15) 0.0006(12) 0.0125(13) 0.0043(13)
C2 0.0258(14) 0.0203(12) 0.0214(14) -0.0039(17) 0.0130(12) -0.0018(17)
C3 0.0274(15) 0.0188(15) 0.0217(15) -0.0004(11) 0.0126(13) -0.0033(12)
C4 0.0185(13) 0.0184(14) 0.0149(13) -0.0022(11) 0.0096(11) -0.0020(11)
C5 0.0222(14) 0.0209(14) 0.0172(13) -0.0013(11) 0.0115(12) -0.0065(11)
C6 0.0197(14) 0.0281(16) 0.0204(15) -0.0022(12) 0.0133(12) -0.0066(12)
C7 0.0202(14) 0.0258(15) 0.0179(14) -0.0006(12) 0.0122(12) -0.0001(12)
C8 0.0205(15) 0.0180(13) 0.0205(14) 0.0005(11) 0.0109(12) -0.0019(12)
C9 0.0152(13) 0.0242(15) 0.0136(13) 0.0010(11) 0.0093(11) 0.0008(11)
C10 0.0217(15) 0.0240(15) 0.0192(14) 0.0046(11) 0.0148(12) -0.0012(11)
C11 0.0191(13) 0.0214(15) 0.0225(14) 0.0078(12) 0.0136(12) 0.0012(12)
C12 0.0304(16) 0.0201(14) 0.0256(15) 0.0019(12) 0.0214(14) -0.0012(12)
C13 0.0243(14) 0.0260(16) 0.0218(15) -0.0005(12) 0.0158(13) -0.0083(12)
C14 0.0189(14) 0.0282(15) 0.0189(14) 0.0000(12) 0.0137(12) -0.0047(12)
C15 0.0358(17) 0.0323(18) 0.0238(16) -0.0063(13) 0.0179(14) -0.0069(14)
C16 0.0232(15) 0.0436(19) 0.0284(17) 0.0139(14) 0.0152(14) 0.0065(14)
C17 0.050(2) 0.0216(15) 0.050(2) 0.0005(14) 0.0393(19) -0.0003(13)
C18 0.0333(17) 0.0394(19) 0.0301(17) -0.0068(14) 0.0173(15) -0.0207(15)
C19 0.0246(16) 0.0444(19) 0.0296(17) 0.0030(15) 0.0198(14) 0.0038(14)
C20 0.0225(17) 0.0436(17) 0.0385(16) -0.002(2) 0.0235(14) 0.0005(19)
C21 0.0259(16) 0.0265(16) 0.0428(19) -0.0009(14) 0.0207(15) 0.0045(13)

loop_
_atom_type_symbol
_atom_type_description
_atom_type_scat_dispersion_real
_atom_type_scat_dispersion_imag
_atom_type_scat_source
C C 0.0033 0.0016 'International Tables Vol C Tables 4.2.6.8 and 6.1.1.4'
H H 0.0000 0.0000 'International Tables Vol C Tables 4.2.6.8 and 6.1.1.4'
N N 0.0061 0.0033 'International Tables Vol C Tables 4.2.6.8 and 6.1.1.4'
Cl Cl 0.1484 0.1585 'International Tables Vol C Tables 4.2.6.8 and 6.1.1.4'
Rh Rh -1.1178 0.9187 'International Tables Vol C Tables 4.2.6.8 and 6.1.1.4'

loop_
_geom_angle_atom_site_label_1
_geom_angle_atom_site_label_2
_geom_angle_atom_site_label_3
_geom_angle
C9 Rh1 N1 78.69(11)
C9 Rh1 C12 108.65(11)
N1 Rh1 C12 161.33(10)
C9 Rh1 C11 95.51(11)
N1 Rh1 C11 125.18(11)
C12 Rh1 C11 38.74(11)
C9 Rh1 C10 117.98(11)
N1 Rh1 C10 96.58(10)
C12 Rh1 C10 64.76(10)
C11 Rh1 C10 38.78(10)
C9 Rh1 C13 146.31(11)
N1 Rh1 C13 134.75(11)
C12 Rh1 C13 38.67(11)
C11 Rh1 C13 63.81(10)
C10 Rh1 C13 62.94(10)
C9 Rh1 C14 156.33(10)
N1 Rh1 C14 102.82(10)
C12 Rh1 C14 63.42(11)
C11 Rh1 C14 63.98(10)
C10 Rh1 C14 38.46(10)
C13 Rh1 C14 35.98(10)
C9 Rh1 Cl1 86.99(8)
N1 Rh1 Cl1 94.62(8)
C12 Rh1 Cl1 102.77(8)
C11 Rh1 Cl1 139.90(9)
C10 Rh1 Cl1 154.19(8)
C13 Rh1 Cl1 92.92(7)
C14 Rh1 Cl1 116.16(8)
C1 N1 N2 106.1(2)
C1 N1 Rh1 138.2(2)
N2 N1 Rh1 113.92(19)
C3 N2 N1 110.7(2)
C3 N2 C4 133.4(2)
N1 N2 C4 115.9(2)
C7 N3 C21 115.7(2)
C7 N3 C20 116.6(2)
C21 N3 C20 109.1(3)
N1 C1 C2 109.9(3)
N1 C1 H1 125.0
C2 C1 H1 125.0
C3 C2 C1 106.1(3)
C3 C2 H2 126.9
C1 C2 H2 126.9
N2 C3 C2 107.2(3)
N2 C3 H3 126.4
C2 C3 H3 126.4
C5 C4 C9 123.6(2)
C5 C4 N2 121.5(2)
C9 C4 N2 114.9(2)
C4 C5 C6 119.0(3)
C4 C5 H5 120.5
C6 C5 H5 120.5
C5 C6 C7 120.2(3)
C5 C6 H6 119.9
C7 C6 H6 119.9
C8 C7 C6 118.6(3)
C8 C7 N3 119.0(3)
C6 C7 N3 122.3(2)
C7 C8 C9 122.7(3)
C7 C8 H8 118.6
C9 C8 H8 118.6
C4 C9 C8 115.8(2)
C4 C9 Rh1 115.85(19)
C8 C9 Rh1 128.4(2)
C11 C10 C14 107.9(2)
C11 C10 C15 126.7(3)
C14 C10 C15 125.1(3)
C11 C10 Rh1 70.16(15)
C14 C10 Rh1 74.19(16)
C15 C10 Rh1 126.71(19)
C12 C11 C10 107.6(2)
C12 C11 C16 127.5(3)
C10 C11 C16 124.8(3)
C12 C11 Rh1 70.14(16)
C10 C11 Rh1 71.06(15)
C16 C11 Rh1 126.39(19)
C11 C12 C13 107.8(2)
C11 C12 C17 127.0(3)
C13 C12 C17 124.7(3)
C11 C12 Rh1 71.12(16)
C13 C12 Rh1 74.70(16)
C17 C12 Rh1 126.2(2)
C14 C13 C12 108.6(2)
C14 C13 C18 127.5(3)
C12 C13 C18 123.9(3)
C14 C13 Rh1 72.34(16)
C12 C13 Rh1 66.63(14)
C18 C13 Rh1 126.4(2)
C13 C14 C10 107.9(2)
C13 C14 C19 128.1(3)
C10 C14 C19 123.9(3)
C13 C14 Rh1 71.68(16)
C10 C14 Rh1 67.35(15)
C19 C14 Rh1 128.6(2)
C10 C15 H15A 109.5
C10 C15 H15B 109.5
H15A C15 H15B 109.5
C10 C15 H15C 109.5
H15A C15 H15C 109.5
H15B C15 H15C 109.5
C11 C16 H16A 109.5
C11 C16 H16B 109.5
H16A C16 H16B 109.5
C11 C16 H16C 109.5
H16A C16 H16C 109.5
H16B C16 H16C 109.5
C12 C17 H17A 109.5
C12 C17 H17B 109.5
H17A C17 H17B 109.5
C12 C17 H17C 109.5
H17A C17 H17C 109.5
H17B C17 H17C 109.5
C13 C18 H18A 109.5
C13 C18 H18B 109.5
H18A C18 H18B 109.5
C13 C18 H18C 109.5
H18A C18 H18C 109.5
H18B C18 H18C 109.5
C14 C19 H19A 109.5
C14 C19 H19B 109.5
H19A C19 H19B 109.5
C14 C19 H19C 109.5
H19A C19 H19C 109.5
H19B C19 H19C 109.5
N3 C20 H20A 109.5
N3 C20 H20B 109.5
H20A C20 H20B 109.5
N3 C20 H20C 109.5
H20A C20 H20C 109.5
H20B C20 H20C 109.5
N3 C21 H21A 109.5
N3 C21 H21B 109.5
H21A C21 H21B 109.5
N3 C21 H21C 109.5
H21A C21 H21C 109.5
H21B C21 H21C 109.5

loop_
_geom_bond_atom_site_label_1
_geom_bond_atom_site_label_2
_geom_bond_distance
Rh1 C9 2.031(3)
Rh1 N1 2.093(2)
Rh1 C12 2.133(3)
Rh1 C11 2.146(3)
Rh1 C10 2.158(3)
Rh1 C13 2.241(3)
Rh1 C14 2.250(3)
Rh1 Cl1 2.4065(8)
N1 C1 1.336(4)
N1 N2 1.368(3)
N2 C3 1.345(3)
N2 C4 1.425(3)
N3 C7 1.422(4)
N3 C21 1.462(4)
N3 C20 1.466(5)
C1 C2 1.394(4)
C1 H1 0.9500
C2 C3 1.374(5)
C2 H2 0.9500
C3 H3 0.9500
C4 C5 1.375(4)
C4 C9 1.394(4)
C5 C6 1.387(4)
C5 H5 0.9500
C6 C7 1.403(4)
C6 H6 0.9500
C7 C8 1.391(4)
C8 C9 1.400(4)
C8 H8 0.9500
C10 C11 1.429(4)
C10 C14 1.454(4)
C10 C15 1.490(4)
C11 C12 1.419(4)
C11 C16 1.492(4)
C12 C13 1.452(4)
C12 C17 1.506(4)
C13 C14 1.387(4)
C13 C18 1.505(4)
C14 C19 1.496(4)
C15 H15A 0.9800
C15 H15B 0.9800
C15 H15C 0.9800
C16 H16A 0.9800
C16 H16B 0.9800
C16 H16C 0.9800
C17 H17A 0.9800
C17 H17B 0.9800
C17 H17C 0.9800
C18 H18A 0.9800
C18 H18B 0.9800
C18 H18C 0.9800
C19 H19A 0.9800
C19 H19B 0.9800
C19 H19C 0.9800
C20 H20A 0.9800
C20 H20B 0.9800
C20 H20C 0.9800
C21 H21A 0.9800
C21 H21B 0.9800
C21 H21C 0.9800

loop_
_geom_torsion_atom_site_label_1
_geom_torsion_atom_site_label_2
_geom_torsion_atom_site_label_3
_geom_torsion_atom_site_label_4
_geom_torsion
C9 Rh1 N1 C1 -168.6(3)
C12 Rh1 N1 C1 -53.4(6)
C11 Rh1 N1 C1 -79.9(4)
C10 Rh1 N1 C1 -51.4(3)
C13 Rh1 N1 C1 6.6(4)
C14 Rh1 N1 C1 -12.8(3)
Cl1 Rh1 N1 C1 105.4(3)
C9 Rh1 N1 N2 -7.05(18)
C12 Rh1 N1 N2 108.2(4)
C11 Rh1 N1 N2 81.7(2)
C10 Rh1 N1 N2 110.24(19)
C13 Rh1 N1 N2 168.21(17)
C14 Rh1 N1 N2 148.79(18)
Cl1 Rh1 N1 N2 -93.05(18)
C1 N1 N2 C3 0.1(3)
Rh1 N1 N2 C3 -167.25(18)
C1 N1 N2 C4 177.6(2)
Rh1 N1 N2 C4 10.3(3)
N2 N1 C1 C2 -0.5(4)
Rh1 N1 C1 C2 162.0(3)
N1 C1 C2 C3 0.7(4)
N1 N2 C3 C2 0.3(3)
C4 N2 C3 C2 -176.6(3)
C1 C2 C3 N2 -0.6(4)
C3 N2 C4 C5 -11.7(4)
N1 N2 C4 C5 171.4(2)
C3 N2 C4 C9 168.7(3)
N1 N2 C4 C9 -8.2(3)
C9 C4 C5 C6 -2.3(4)
N2 C4 C5 C6 178.2(2)
C4 C5 C6 C7 1.0(4)
C5 C6 C7 C8 1.7(4)
C5 C6 C7 N3 180.0(3)
C21 N3 C7 C8 -52.5(4)
C20 N3 C7 C8 177.1(3)
C21 N3 C7 C6 129.3(3)
C20 N3 C7 C6 -1.1(4)
C6 C7 C8 C9 -3.3(4)
N3 C7 C8 C9 178.4(3)
C5 C4 C9 C8 0.8(4)
N2 C4 C9 C8 -179.6(2)
C5 C4 C9 Rh1 -177.7(2)
N2 C4 C9 Rh1 1.9(3)
C7 C8 C9 C4 2.1(4)
C7 C8 C9 Rh1 -179.7(2)
N1 Rh1 C9 C4 2.7(2)
C12 Rh1 C9 C4 -159.52(19)
C11 Rh1 C9 C4 -122.1(2)
C10 Rh1 C9 C4 -88.8(2)
C13 Rh1 C9 C4 -171.24(18)
C14 Rh1 C9 C4 -93.5(3)
Cl1 Rh1 C9 C4 98.0(2)
N1 Rh1 C9 C8 -175.5(3)
C12 Rh1 C9 C8 22.3(3)
C11 Rh1 C9 C8 59.7(3)
C10 Rh1 C9 C8 93.0(3)
C13 Rh1 C9 C8 10.6(4)
C14 Rh1 C9 C8 88.3(4)
Cl1 Rh1 C9 C8 -80.2(2)
C9 Rh1 C10 C11 -60.81(18)
N1 Rh1 C10 C11 -141.48(17)
C12 Rh1 C10 C11 37.81(16)
C13 Rh1 C10 C11 81.06(17)
C14 Rh1 C10 C11 116.2(2)
Cl1 Rh1 C10 C11 103.4(2)
C9 Rh1 C10 C14 -176.99(16)
N1 Rh1 C10 C14 102.35(17)
C12 Rh1 C10 C14 -78.37(17)
C11 Rh1 C10 C14 -116.2(2)
C13 Rh1 C10 C14 -35.12(16)
Cl1 Rh1 C10 C14 -12.8(3)
C9 Rh1 C10 C15 60.7(3)
N1 Rh1 C10 C15 -20.0(3)
C12 Rh1 C10 C15 159.3(3)
C11 Rh1 C10 C15 121.5(3)
C13 Rh1 C10 C15 -157.4(3)
C14 Rh1 C10 C15 -122.3(3)
Cl1 Rh1 C10 C15 -135.1(2)
C14 C10 C11 C12 4.2(3)
C15 C10 C11 C12 177.5(3)
Rh1 C10 C11 C12 -60.96(19)
C14 C10 C11 C16 -173.2(3)
C15 C10 C11 C16 0.1(4)
Rh1 C10 C11 C16 121.7(3)
C14 C10 C11 Rh1 65.12(19)
C15 C10 C11 Rh1 -121.6(3)
C9 Rh1 C11 C12 -113.16(17)
N1 Rh1 C11 C12 166.81(17)
C10 Rh1 C11 C12 117.6(2)
C13 Rh1 C11 C12 38.98(16)
C14 Rh1 C11 C12 79.21(17)
Cl1 Rh1 C11 C12 -21.3(2)
C9 Rh1 C11 C10 129.23(17)
N1 Rh1 C11 C10 49.2(2)
C12 Rh1 C11 C10 -117.6(2)
C13 Rh1 C11 C10 -78.62(17)
C14 Rh1 C11 C10 -38.40(15)
Cl1 Rh1 C11 C10 -138.89(14)
C9 Rh1 C11 C16 9.4(3)
N1 Rh1 C11 C16 -70.6(3)
C12 Rh1 C11 C16 122.6(3)
C10 Rh1 C11 C16 -119.8(3)
C13 Rh1 C11 C16 161.6(3)
C14 Rh1 C11 C16 -158.2(3)
Cl1 Rh1 C11 C16 101.3(3)
C10 C11 C12 C13 -4.7(3)
C16 C11 C12 C13 172.6(3)
Rh1 C11 C12 C13 -66.24(19)
C10 C11 C12 C17 -176.8(3)
C16 C11 C12 C17 0.4(5)
Rh1 C11 C12 C17 121.6(3)
C10 C11 C12 Rh1 61.55(18)
C16 C11 C12 Rh1 -121.2(3)
C9 Rh1 C12 C11 75.00(18)
N1 Rh1 C12 C11 -35.6(5)
C10 Rh1 C12 C11 -37.85(16)
C13 Rh1 C12 C11 -115.4(2)
C14 Rh1 C12 C11 -80.78(18)
Cl1 Rh1 C12 C11 166.13(15)
C9 Rh1 C12 C13 -169.61(16)
N1 Rh1 C12 C13 79.8(4)
C11 Rh1 C12 C13 115.4(2)
C10 Rh1 C12 C13 77.54(17)
C14 Rh1 C12 C13 34.61(16)
Cl1 Rh1 C12 C13 -78.48(15)
C9 Rh1 C12 C17 -47.6(3)
N1 Rh1 C12 C17 -158.2(3)
C11 Rh1 C12 C17 -122.5(3)
C10 Rh1 C12 C17 -160.4(3)
C13 Rh1 C12 C17 122.1(3)
C14 Rh1 C12 C17 156.7(3)
Cl1 Rh1 C12 C17 43.6(3)
C11 C12 C13 C14 3.5(3)
C17 C12 C13 C14 175.9(3)
Rh1 C12 C13 C14 -60.4(2)
C11 C12 C13 C18 -176.9(3)
C17 C12 C13 C18 -4.5(4)
Rh1 C12 C13 C18 119.2(3)
C11 C12 C13 Rh1 63.88(18)
C17 C12 C13 Rh1 -123.8(3)
C9 Rh1 C13 C14 138.1(2)
N1 Rh1 C13 C14 -33.5(2)
C12 Rh1 C13 C14 120.2(2)
C11 Rh1 C13 C14 81.11(19)
C10 Rh1 C13 C14 37.52(17)
Cl1 Rh1 C13 C14 -132.94(17)
C9 Rh1 C13 C12 17.9(3)
N1 Rh1 C13 C12 -153.66(17)
C11 Rh1 C13 C12 -39.05(17)
C10 Rh1 C13 C12 -82.64(18)
C14 Rh1 C13 C12 -120.2(2)
Cl1 Rh1 C13 C12 106.90(15)
C9 Rh1 C13 C18 -97.9(3)
N1 Rh1 C13 C18 90.5(3)
C12 Rh1 C13 C18 -115.8(3)
C11 Rh1 C13 C18 -154.9(3)
C10 Rh1 C13 C18 161.5(3)
C14 Rh1 C13 C18 124.0(4)
Cl1 Rh1 C13 C18 -8.9(3)
C12 C13 C14 C10 -0.9(3)
C18 C13 C14 C10 179.5(3)
Rh1 C13 C14 C10 -57.77(19)
C12 C13 C14 C19 -178.0(3)
C18 C13 C14 C19 2.4(5)
Rh1 C13 C14 C19 125.2(3)
C12 C13 C14 Rh1 56.88(19)
C18 C13 C14 Rh1 -122.7(3)
C11 C10 C14 C13 -2.0(3)
C15 C10 C14 C13 -175.4(3)
Rh1 C10 C14 C13 60.5(2)
C11 C10 C14 C19 175.2(3)
C15 C10 C14 C19 1.8(4)
Rh1 C10 C14 C19 -122.3(3)
C11 C10 C14 Rh1 -62.49(18)
C15 C10 C14 Rh1 124.1(3)
C9 Rh1 C14 C13 -112.7(3)
N1 Rh1 C14 C13 156.30(18)
C12 Rh1 C14 C13 -37.16(17)
C11 Rh1 C14 C13 -80.58(19)
C10 Rh1 C14 C13 -119.3(2)
Cl1 Rh1 C14 C13 54.54(18)
C9 Rh1 C14 C10 6.6(3)
N1 Rh1 C14 C10 -84.41(17)
C12 Rh1 C14 C10 82.13(17)
C11 Rh1 C14 C10 38.71(15)
C13 Rh1 C14 C10 119.3(2)
Cl1 Rh1 C14 C10 173.83(13)
C9 Rh1 C14 C19 122.7(3)
N1 Rh1 C14 C19 31.7(3)
C12 Rh1 C14 C19 -161.8(3)
C11 Rh1 C14 C19 154.8(3)
C10 Rh1 C14 C19 116.1(3)
C13 Rh1 C14 C19 -124.6(3)
Cl1 Rh1 C14 C19 -70.1(3)
